data_4301189
loop_
_publ_author_name
'Sushobhan Ghosh'
'Rajesh Chakrabarty'
'Partha Sarathi Mukherjee'

_publ_section_title
;
Design, Synthesis, and Characterizations of a Series of Pt4 Macrocycles and
Fluorescent Sensing of Fe3+/Cu2+/Ni2+ Through Metal Coordination
;
_journal_name_full 'Inorganic Chemistry'
_journal_page_first 549
_journal_page_last 556
_journal_paper_doi 10.1021/ic801381p
_journal_volume 48
_journal_year 2009
_chemical_formula_moiety 'C84 H136 N4 O12 P8 Pt4'
_chemical_formula_sum 'C42 H68 N2 O6 P4 Pt2'
_chemical_formula_weight 1211.04
_chemical_name_systematic
;
 ?
;
_space_group_IT_number 15
_symmetry_cell_setting monoclinic
_symmetry_space_group_name_Hall '-C 2yc'
_symmetry_space_group_name_H-M 'C 1 2/c 1'
_atom_sites_solution_hydrogens geom
_atom_sites_solution_primary direct
_atom_sites_solution_secondary difmap
_audit_creation_method SHELXL-97
_cell_angle_alpha 90.00
_cell_angle_beta 104.425(4)
_cell_angle_gamma 90.00
_cell_formula_units_Z 4
_cell_length_a 14.1994(16)
_cell_length_b 12.8939(16)
_cell_length_c 27.964(4)
_cell_measurement_reflns_used 1676
_cell_measurement_temperature 150(2)
_cell_measurement_theta_max 25.0
_cell_measurement_theta_min 1.5
_cell_volume 4958.4(11)
_computing_cell_refinement 'Bruker Smart'
_computing_data_collection 'Bruker Smart'
_computing_data_reduction 'Bruker Saint'
_computing_molecular_graphics 'Ortep-3 for Windows (Farrugia, 1997)'
_computing_publication_material 'WinGX publication routines (Farrugia, 1999)'
_computing_structure_refinement 'SHELXL-97 (Sheldrick, 1997)'
_computing_structure_solution 'SHELXS-97 (Sheldrick, 1997)'
_diffrn_ambient_temperature 150(2)
_diffrn_measured_fraction_theta_full 1.000
_diffrn_measured_fraction_theta_max 1.000
_diffrn_measurement_device_type 'CCD area detector'
_diffrn_measurement_method 'phi and omega scans'
_diffrn_radiation_monochromator graphite
_diffrn_radiation_source 'fine-focus sealed tube'
_diffrn_radiation_type MoK\a
_diffrn_radiation_wavelength 0.71073
_diffrn_reflns_av_R_equivalents 0.0953
_diffrn_reflns_av_sigmaI/netI 0.0927
_diffrn_reflns_limit_h_max 16
_diffrn_reflns_limit_h_min -16
_diffrn_reflns_limit_k_max 15
_diffrn_reflns_limit_k_min -15
_diffrn_reflns_limit_l_max 33
_diffrn_reflns_limit_l_min -33
_diffrn_reflns_number 17738
_diffrn_reflns_theta_full 25.00
_diffrn_reflns_theta_max 25.00
_diffrn_reflns_theta_min 1.50
_exptl_absorpt_coefficient_mu 5.776
_exptl_absorpt_correction_T_max 0.3630
_exptl_absorpt_correction_T_min 0.2675
_exptl_absorpt_correction_type empirical
_exptl_absorpt_process_details SADABS
_exptl_crystal_colour yellow
_exptl_crystal_density_diffrn 1.613
_exptl_crystal_density_method 'not measured'
_exptl_crystal_description 'rectangular block'
_exptl_crystal_F_000 2392
_exptl_crystal_size_max 0.31
_exptl_crystal_size_mid 0.24
_exptl_crystal_size_min 0.22
_refine_diff_density_max 2.688
_refine_diff_density_min -0.562
_refine_diff_density_rms 0.221
_refine_ls_extinction_method none
_refine_ls_goodness_of_fit_ref 1.135
_refine_ls_hydrogen_treatment constr
_refine_ls_matrix_type full
_refine_ls_number_parameters 218
_refine_ls_number_reflns 4403
_refine_ls_number_restraints 0
_refine_ls_restrained_S_all 1.135
_refine_ls_R_factor_all 0.1630
_refine_ls_R_factor_gt 0.0895
_refine_ls_shift/su_max 0.000
_refine_ls_shift/su_mean 0.000
_refine_ls_structure_factor_coef Fsqd
_refine_ls_weighting_details 'calc w=1/[\s^2^(Fo^2^)+(0.0930P)^2^+7.8230P] where P=(Fo^2^+2Fc^2^)/3'
_refine_ls_weighting_scheme calc
_refine_ls_wR_factor_gt 0.1806
_refine_ls_wR_factor_ref 0.2194
_reflns_number_gt 2408
_reflns_number_total 4403
_reflns_threshold_expression >2sigma(I)
_cod_data_source_file ic801381p_si_001.cif
_cod_data_source_block 1a
_cod_original_cell_volume 4982.8(11)
_cod_original_sg_symbol_H-M 'C 2/c'
_cod_database_code 4301189

loop_
_symmetry_equiv_pos_as_xyz
'x, y, z'
'-x, y, -z+1/2'
'x+1/2, y+1/2, z'
'-x+1/2, y+1/2, -z+1/2'
'-x, -y, -z'
'x, -y, z-1/2'
'-x+1/2, -y+1/2, -z'
'x+1/2, -y+1/2, z-1/2'

loop_
_atom_site_label
_atom_site_type_symbol
_atom_site_fract_x
_atom_site_fract_y
_atom_site_fract_z
_atom_site_U_iso_or_equiv
_atom_site_adp_type
_atom_site_occupancy
_atom_site_symmetry_multiplicity
_atom_site_calc_flag
_atom_site_refinement_flags
_atom_site_disorder_assembly
_atom_site_disorder_group
Pt1 Pt 0.00970(5) 0.80786(6) 0.37005(3) 0.0690(3) Uani 1 1 d . . .
P1 P -0.1320(4) 0.7997(5) 0.39629(19) 0.0829(15) Uani 1 1 d . . .
P2 P 0.1540(4) 0.8038(5) 0.3474(2) 0.0920(16) Uani 1 1 d . . .
O1 O 0.0228(11) 0.9697(12) 0.3863(6) 0.103(4) Uani 1 1 d . . .
O2 O 0.0781(18) 1.0878(15) 0.4366(7) 0.188(10) Uani 1 1 d . . .
O3 O 0.1090(17) 0.9314(15) 0.4578(6) 0.180(9) Uani 1 1 d . . .
N1 N 0.0726(18) 0.994(2) 0.4268(7) 0.121(7) Uani 1 1 d . . .
C1 C -0.0058(15) 0.669(2) 0.3523(8) 0.090(7) Uani 1 1 d . . .
C2 C -0.0078(13) 0.575(2) 0.3424(7) 0.081(6) Uani 1 1 d . . .
C3 C -0.0069(11) 0.4623(15) 0.3394(7) 0.062(4) Uani 1 1 d . . .
C4 C -0.0057(13) 0.4053(19) 0.3808(8) 0.085(6) Uani 1 1 d . . .
H4 H -0.0077 0.4395 0.4098 0.103 Uiso 1 1 calc R . .
C5 C -0.0016(15) 0.296(2) 0.3809(8) 0.097(7) Uani 1 1 d . . .
H5 H 0.0005 0.2594 0.4097 0.117 Uiso 1 1 calc R . .
C6 C -0.0007(14) 0.2481(18) 0.3399(9) 0.091(6) Uani 1 1 d . . .
H6 H 0.0009 0.1762 0.3399 0.110 Uiso 1 1 calc R . .
C7 C -0.0021(13) 0.3023(17) 0.2943(7) 0.079(5) Uani 1 1 d . . .
C8 C -0.0031(11) 0.4122(15) 0.2946(7) 0.069(5) Uani 1 1 d . . .
C9 C 0.0000 0.4622(18) 0.2500 0.059(6) Uani 1 2 d S . .
H9 H 0.0000 0.5341 0.2500 0.071 Uiso 1 2 calc SR . .
C10 C 0.0000 0.246(2) 0.2500 0.098(10) Uani 1 2 d S . .
H10 H 0.0000 0.1743 0.2500 0.118 Uiso 1 2 calc SR . .
C11 C -0.1450(15) 0.897(2) 0.4405(8) 0.123(9) Uani 1 1 d . . .
H11A H -0.0937 0.8877 0.4703 0.148 Uiso 1 1 calc R . .
H11B H -0.1355 0.9646 0.4271 0.148 Uiso 1 1 calc R . .
C12 C -0.2423(18) 0.898(2) 0.4547(10) 0.159(11) Uani 1 1 d . . .
H12A H -0.2420 0.9523 0.4783 0.238 Uiso 1 1 calc R . .
H12B H -0.2520 0.8328 0.4689 0.238 Uiso 1 1 calc R . .
H12C H -0.2938 0.9102 0.4257 0.238 Uiso 1 1 calc R . .
C13 C -0.143(2) 0.6788(19) 0.4301(11) 0.138(10) Uani 1 1 d . . .
H13A H -0.2026 0.6823 0.4410 0.165 Uiso 1 1 calc R . .
H13B H -0.1495 0.6215 0.4071 0.165 Uiso 1 1 calc R . .
C14 C -0.063(3) 0.656(3) 0.4732(11) 0.24(2) Uani 1 1 d . . .
H14A H -0.0753 0.5920 0.4879 0.365 Uiso 1 1 calc R . .
H14B H -0.0567 0.7107 0.4969 0.365 Uiso 1 1 calc R . .
H14C H -0.0034 0.6500 0.4629 0.365 Uiso 1 1 calc R . .
C15 C -0.2393(16) 0.805(2) 0.3481(9) 0.142(11) Uani 1 1 d . . .
H15A H -0.2405 0.7480 0.3256 0.170 Uiso 1 1 calc R . .
H15B H -0.2953 0.7992 0.3618 0.170 Uiso 1 1 calc R . .
C16 C -0.2442(19) 0.905(3) 0.3207(10) 0.190(16) Uani 1 1 d . . .
H16A H -0.3028 0.9071 0.2947 0.285 Uiso 1 1 calc R . .
H16B H -0.1893 0.9106 0.3067 0.285 Uiso 1 1 calc R . .
H16C H -0.2438 0.9617 0.3429 0.285 Uiso 1 1 calc R . .
C17 C 0.2102 0.9282 0.3462 0.176 Uiso 1 1 d . . .
H17A H 0.2125 0.9657 0.3765 0.211 Uiso 1 1 calc R . .
H17B H 0.2758 0.9201 0.3426 0.211 Uiso 1 1 calc R . .
C18 C 0.1481 0.9858 0.3020 0.182 Uiso 1 1 d . . .
H18A H 0.1753 1.0530 0.2998 0.272 Uiso 1 1 calc R . .
H18B H 0.0834 0.9931 0.3061 0.272 Uiso 1 1 calc R . .
H18C H 0.1463 0.9477 0.2724 0.272 Uiso 1 1 calc R . .
C19 C 0.1502(18) 0.731(2) 0.2903(11) 0.136(10) Uani 1 1 d . . .
H19A H 0.1145 0.6680 0.2915 0.163 Uiso 1 1 calc R . .
H19B H 0.1129 0.7718 0.2629 0.163 Uiso 1 1 calc R . .
C20 C 0.243(2) 0.703(2) 0.2789(13) 0.197(16) Uani 1 1 d . . .
H20A H 0.2301 0.6659 0.2482 0.296 Uiso 1 1 calc R . .
H20B H 0.2804 0.6606 0.3048 0.296 Uiso 1 1 calc R . .
H20C H 0.2788 0.7649 0.2761 0.296 Uiso 1 1 calc R . .
C21 C 0.2574 0.7435 0.4083 0.300 Uiso 1 1 d . . .
H21A H 0.3019 0.7061 0.3935 0.360 Uiso 1 1 calc R . .
H21B H 0.2928 0.8040 0.4235 0.360 Uiso 1 1 calc R . .
C22 C 0.2528 0.6979 0.4380 0.308 Uiso 1 1 d . . .
H22A H 0.3167 0.6861 0.4586 0.462 Uiso 1 1 calc R . .
H22B H 0.2234 0.6330 0.4262 0.462 Uiso 1 1 calc R . .
H22C H 0.2142 0.7324 0.4568 0.462 Uiso 1 1 calc R . .

loop_
_atom_site_aniso_label
_atom_site_aniso_U_11
_atom_site_aniso_U_22
_atom_site_aniso_U_33
_atom_site_aniso_U_23
_atom_site_aniso_U_13
_atom_site_aniso_U_12
Pt1 0.0719(5) 0.0697(5) 0.0684(5) -0.0061(5) 0.0231(3) -0.0001(4)
P1 0.083(3) 0.104(4) 0.069(3) -0.010(3) 0.033(3) 0.000(3)
P2 0.072(3) 0.106(4) 0.104(4) 0.004(4) 0.032(3) -0.002(3)
O1 0.134(12) 0.080(10) 0.100(12) 0.002(9) 0.039(10) -0.004(8)
O2 0.32(3) 0.069(12) 0.154(18) -0.032(12) 0.023(17) 0.013(16)
O3 0.28(2) 0.127(16) 0.083(13) -0.002(11) -0.042(14) 0.013(16)
N1 0.19(2) 0.12(2) 0.050(12) -0.005(14) 0.009(13) -0.006(17)
C1 0.092(14) 0.13(2) 0.060(12) 0.029(13) 0.034(10) 0.010(14)
C2 0.080(12) 0.087(17) 0.076(14) 0.017(13) 0.022(10) 0.008(13)
C3 0.058(9) 0.070(14) 0.063(12) 0.006(10) 0.025(8) 0.001(9)
C4 0.086(14) 0.076(15) 0.098(17) 0.006(12) 0.030(11) -0.011(11)
C5 0.115(17) 0.11(2) 0.071(16) 0.014(14) 0.035(13) -0.009(14)
C6 0.097(14) 0.081(15) 0.098(18) 0.047(14) 0.028(13) 0.008(12)
C7 0.075(11) 0.071(14) 0.088(15) -0.002(13) 0.015(10) -0.006(11)
C8 0.058(10) 0.058(13) 0.092(15) 0.010(11) 0.018(9) -0.003(9)
C9 0.051(12) 0.043(14) 0.083(18) 0.000 0.015(12) 0.000
C10 0.062(17) 0.06(2) 0.17(4) 0.000 0.026(19) 0.000
C11 0.109(17) 0.16(2) 0.112(19) -0.041(17) 0.041(14) 0.021(16)
C12 0.15(2) 0.20(3) 0.16(2) -0.06(2) 0.09(2) -0.01(2)
C13 0.17(3) 0.12(2) 0.16(3) 0.006(19) 0.12(2) -0.004(18)
C14 0.35(6) 0.27(5) 0.10(2) 0.09(3) 0.03(3) 0.10(4)
C15 0.091(16) 0.24(4) 0.099(19) 0.01(2) 0.027(14) 0.010(19)
C16 0.13(2) 0.33(5) 0.10(2) 0.04(3) 0.019(17) 0.08(3)
C19 0.13(2) 0.11(2) 0.20(3) -0.044(19) 0.09(2) -0.030(16)
C20 0.19(3) 0.20(4) 0.24(4) 0.01(3) 0.14(3) 0.03(3)

loop_
_atom_type_symbol
_atom_type_description
_atom_type_scat_dispersion_real
_atom_type_scat_dispersion_imag
_atom_type_scat_source
C C 0.0033 0.0016 'International Tables Vol C Tables 4.2.6.8 and 6.1.1.4'
H H 0.0000 0.0000 'International Tables Vol C Tables 4.2.6.8 and 6.1.1.4'
N N 0.0061 0.0033 'International Tables Vol C Tables 4.2.6.8 and 6.1.1.4'
O O 0.0106 0.0060 'International Tables Vol C Tables 4.2.6.8 and 6.1.1.4'
Pt Pt -1.7033 8.3905 'International Tables Vol C Tables 4.2.6.8 and 6.1.1.4'
P P 0.1023 0.0942 'International Tables Vol C Tables 4.2.6.8 and 6.1.1.4'

loop_
_geom_angle_atom_site_label_1
_geom_angle_atom_site_label_2
_geom_angle_atom_site_label_3
_geom_angle
_geom_angle_site_symmetry_1
_geom_angle_site_symmetry_3
_geom_angle_publ_flag
C1 Pt1 O1 176.7(8) . . ?
C1 Pt1 P2 87.6(6) . . ?
O1 Pt1 P2 92.5(4) . . ?
C1 Pt1 P1 89.2(6) . . ?
O1 Pt1 P1 90.8(4) . . ?
P2 Pt1 P1 175.4(2) . . ?
C15 P1 C11 106.0(12) . . ?
C15 P1 C13 104.8(15) . . ?
C11 P1 C13 101.8(12) . . ?
C15 P1 Pt1 114.4(9) . . ?
C11 P1 Pt1 115.5(8) . . ?
C13 P1 Pt1 113.1(8) . . ?
C17 P2 C19 110.9(9) . . ?
C17 P2 C21 97.0(2) . . ?
C19 P2 C21 112.1(10) . . ?
C17 P2 Pt1 114.6(3) . . ?
C19 P2 Pt1 114.6(8) . . ?
C21 P2 Pt1 106.1(2) . . ?
N1 O1 Pt1 116.8(16) . . ?
O3 N1 O1 123(2) . . ?
O3 N1 O2 120(2) . . ?
O1 N1 O2 117(2) . . ?
C2 C1 Pt1 175(2) . . ?
C1 C2 C3 171(2) . . ?
C4 C3 C8 120.2(19) . . ?
C4 C3 C2 119.2(19) . . ?
C8 C3 C2 120.6(17) . . ?
C3 C4 C5 122(2) . . ?
C6 C5 C4 119(2) . . ?
C5 C6 C7 123(2) . . ?
C8 C7 C10 121(2) . . ?
C8 C7 C6 119(2) . . ?
C10 C7 C6 121(2) . . ?
C9 C8 C7 116.8(19) . . ?
C9 C8 C3 125.7(18) . . ?
C7 C8 C3 117.5(17) . . ?
C8 C9 C8 126(2) 2 . ?
C7 C10 C7 120(3) . 2 ?
C12 C11 P1 115.8(17) . . ?
C14 C13 P1 116(2) . . ?
C16 C15 P1 110(2) . . ?
C18 C17 P2 106.32(19) . . ?
C20 C19 P2 119(2) . . ?
C22 C21 P2 133.71(15) . . ?

loop_
_geom_bond_atom_site_label_1
_geom_bond_atom_site_label_2
_geom_bond_distance
_geom_bond_site_symmetry_2
_geom_bond_publ_flag
Pt1 C1 1.86(3) . ?
Pt1 O1 2.140(15) . ?
Pt1 P2 2.297(5) . ?
Pt1 P1 2.315(5) . ?
P1 C15 1.77(2) . ?
P1 C11 1.81(2) . ?
P1 C13 1.85(2) . ?
P2 C17 1.800(6) . ?
P2 C19 1.84(2) . ?
P2 C21 2.105(6) . ?
O1 N1 1.22(2) . ?
O2 N1 1.24(2) . ?
O3 N1 1.21(2) . ?
C1 C2 1.25(3) . ?
C2 C3 1.46(3) . ?
C3 C4 1.37(2) . ?
C3 C8 1.42(2) . ?
C4 C5 1.41(3) . ?
C5 C6 1.31(3) . ?
C6 C7 1.45(3) . ?
C7 C8 1.42(2) . ?
C7 C10 1.44(2) . ?
C8 C9 1.41(2) . ?
C9 C8 1.41(2) 2 ?
C10 C7 1.44(2) 2 ?
C11 C12 1.53(3) . ?
C13 C14 1.47(4) . ?
C15 C16 1.49(4) . ?
C17 C18 1.52285(13) . ?
C19 C20 1.48(3) . ?
C21 C22 1.0323 . ?

loop_
_geom_torsion_atom_site_label_1
_geom_torsion_atom_site_label_2
_geom_torsion_atom_site_label_3
_geom_torsion_atom_site_label_4
_geom_torsion
_geom_torsion_site_symmetry_1
_geom_torsion_site_symmetry_2
_geom_torsion_site_symmetry_3
_geom_torsion_site_symmetry_4
_geom_torsion_publ_flag
C1 Pt1 P1 C15 -78.6(13) . . . . ?
O1 Pt1 P1 C15 98.1(13) . . . . ?
P2 Pt1 P1 C15 -125(3) . . . . ?
C1 Pt1 P1 C11 158.0(11) . . . . ?
O1 Pt1 P1 C11 -25.4(10) . . . . ?
P2 Pt1 P1 C11 112(3) . . . . ?
C1 Pt1 P1 C13 41.3(12) . . . . ?
O1 Pt1 P1 C13 -142.1(11) . . . . ?
P2 Pt1 P1 C13 -5(3) . . . . ?
C1 Pt1 P2 C17 171.2(7) . . . . ?
O1 Pt1 P2 C17 -5.4(5) . . . . ?
P1 Pt1 P2 C17 -142(2) . . . . ?
C1 Pt1 P2 C19 41.3(12) . . . . ?
O1 Pt1 P2 C19 -135.3(12) . . . . ?
P1 Pt1 P2 C19 88(3) . . . . ?
C1 Pt1 P2 C21 -83.0(6) . . . . ?
O1 Pt1 P2 C21 100.4(5) . . . . ?
P1 Pt1 P2 C21 -36(3) . . . . ?
C1 Pt1 O1 N1 -176(12) . . . . ?
P2 Pt1 O1 N1 -82.9(16) . . . . ?
P1 Pt1 O1 N1 93.9(16) . . . . ?
Pt1 O1 N1 O3 -4(3) . . . . ?
Pt1 O1 N1 O2 -178.2(19) . . . . ?
O1 Pt1 C1 C2 136(17) . . . . ?
P2 Pt1 C1 C2 44(19) . . . . ?
P1 Pt1 C1 C2 -133(19) . . . . ?
Pt1 C1 C2 C3 64(27) . . . . ?
C1 C2 C3 C4 10(14) . . . . ?
C1 C2 C3 C8 -167(12) . . . . ?
C8 C3 C4 C5 -1(3) . . . . ?
C2 C3 C4 C5 -177.8(17) . . . . ?
C3 C4 C5 C6 -1(3) . . . . ?
C4 C5 C6 C7 1(3) . . . . ?
C5 C6 C7 C8 1(3) . . . . ?
C5 C6 C7 C10 179.4(18) . . . . ?
C10 C7 C8 C9 -1(2) . . . . ?
C6 C7 C8 C9 177.2(14) . . . . ?
C10 C7 C8 C3 178.9(13) . . . . ?
C6 C7 C8 C3 -3(2) . . . . ?
C4 C3 C8 C9 -177.3(14) . . . . ?
C2 C3 C8 C9 0(2) . . . . ?
C4 C3 C8 C7 3(2) . . . . ?
C2 C3 C8 C7 179.7(15) . . . . ?
C7 C8 C9 C8 0.6(11) . . . 2 ?
C3 C8 C9 C8 -179.5(17) . . . 2 ?
C8 C7 C10 C7 0.7(11) . . . 2 ?
C6 C7 C10 C7 -177.8(19) . . . 2 ?
C15 P1 C11 C12 47(2) . . . . ?
C13 P1 C11 C12 -62(2) . . . . ?
Pt1 P1 C11 C12 174.9(17) . . . . ?
C15 P1 C13 C14 -179(2) . . . . ?
C11 P1 C13 C14 -69(2) . . . . ?
Pt1 P1 C13 C14 56(2) . . . . ?
C11 P1 C15 C16 67(2) . . . . ?
C13 P1 C15 C16 174.5(19) . . . . ?
Pt1 P1 C15 C16 -61(2) . . . . ?
C19 P2 C17 C18 60.7(10) . . . . ?
C21 P2 C17 C18 177.60(12) . . . . ?
Pt1 P2 C17 C18 -71.0(3) . . . . ?
C17 P2 C19 C20 62(3) . . . . ?
C21 P2 C19 C20 -45(3) . . . . ?
Pt1 P2 C19 C20 -166(2) . . . . ?
C17 P2 C21 C22 140.96(12) . . . . ?
C19 P2 C21 C22 -103.1(8) . . . . ?
Pt1 P2 C21 C22 22.7(4) . . . . ?
